data_1546563
loop_
_publ_author_name
'Simeth, Nadja'
'Kneuttinger, Andrea'
'Sterner, Reinhard'
'Koenig, Burkhard'

_publ_section_title
;
 Photochromic Coenzyme Q Derivatives: Switching Redox Potentials with
 Light
;
_journal_name_full 'Chem. Sci.'
_journal_paper_doi 10.1039/C7SC00781G
_journal_year 2017
_chemical_formula_moiety 'C8 H6 Br2 O4'
_chemical_formula_sum 'C8 H6 Br2 O4'
_chemical_formula_weight 325.95
_space_group_crystal_system monoclinic
_space_group_IT_number 14
_space_group_name_Hall '-P 2ybc'
_space_group_name_H-M_alt 'P 1 21/c 1'
_symmetry_space_group_name_Hall '-P 2ybc'
_symmetry_space_group_name_H-M 'P 1 21/c 1'
_atom_sites_solution_hydrogens geom
_audit_creation_date 2015-10-05
_audit_creation_method
;
Olex2 1.2-alpha
(compiled 2015.09.30 svn.r3233 for OlexSys, GUI svn.r5103)
;
_audit_update_record
;
2017-02-18 deposited with the CCDC.
2017-07-20 downloaded from the CCDC.
;
_cell_angle_alpha 90
_cell_angle_beta 94.8033(7)
_cell_angle_gamma 90
_cell_formula_units_Z 4
_cell_length_a 8.56023(6)
_cell_length_b 16.31960(16)
_cell_length_c 6.91885(5)
_cell_measurement_reflns_used 11290
_cell_measurement_temperature 123.01(10)
_cell_measurement_theta_max 73.3800
_cell_measurement_theta_min 5.1720
_cell_volume 963.166(14)
_computing_cell_refinement 'CrysAlisPro 1.171.38.41 (Rigaku OD, 2015)'
_computing_data_collection 'CrysAlisPro 1.171.38.41 (Rigaku OD, 2015)'
_computing_data_reduction 'CrysAlisPro 1.171.38.41 (Rigaku OD, 2015)'
_computing_molecular_graphics 'Olex2 (Dolomanov et al., 2009)'
_computing_publication_material 'Olex2 (Dolomanov et al., 2009)'
_computing_structure_refinement 'ShelXL (Sheldrick, 2015)'
_computing_structure_solution 'ShelXT (Sheldrick, 2015)'
_diffrn_ambient_environment N~2~
_diffrn_ambient_temperature 123.01(10)
_diffrn_detector 'CCD plate'
_diffrn_detector_area_resol_mean 4.2047
_diffrn_detector_type TitanS2
_diffrn_measured_fraction_theta_full 0.999
_diffrn_measured_fraction_theta_max 0.993
_diffrn_measurement_details
;
List of Runs (angles in degrees, time in seconds):

  # Type    Start    End  Width  t~exp~   \w     \q     \k     \f   Frames
#--------------------------------------------------------------------------
  1  \w    -28.00  69.00   1.00    1.00    --   44.10 -37.00-120.00   97
  2  \w     13.00 118.00   1.00    1.00    --   44.10  77.00-150.00  105
  3  \w     35.00 131.00   1.00    1.00    --  104.50 -61.00 -60.00   96
  4  \w     21.00 109.00   1.00    1.00    --  104.50 -94.00 -60.00   88
  5  \w     78.00 174.00   1.00    1.00    --  104.50  61.00-180.00   96
  6  \w     31.00 121.00   1.00    1.00    --  104.50-125.00  60.00   90
  7  \w     80.00 175.00   1.00    1.00    --  104.50  45.00-180.00   95
  8  \w     34.00 129.00   1.00    1.00    --  104.50 -45.00  30.00   95
  9  \w     13.00 118.00   1.00    1.00    --   44.10  77.00   0.00  105
 10  \w     19.00 114.00   1.00    1.00    --   44.10  57.00 120.00   95
 11  \w     78.00 174.00   1.00    1.00    --  104.50  61.00   0.00   96
 12  \w     80.00 175.00   1.00    1.00    --  104.50  45.00 -90.00   95
 13  \w     21.00 109.00   1.00    1.00    --  104.50 -94.00-180.00   88
 14  \w     80.00 175.00   1.00    1.00    --  104.50  45.00  90.00   95
 15  \w    -26.00  70.00   1.00    1.00    --   44.10 -57.00  90.00   96
 16  \w     19.00 114.00   1.00    1.00    --   44.10  57.00 -60.00   95
 17  \w     80.00 175.00   1.00    1.00    --  104.50  45.00 -30.00   95
 18  \w     78.00 174.00   1.00    1.00    --  104.50  61.00 120.00   96
 19  \w     73.00 178.00   1.00    1.00    --  104.50  77.00-150.00  105
 20  \w     78.00 174.00   1.00    1.00    --  104.50  61.00  30.00   96
 21  \w     73.00 118.00   1.00    1.00    --   44.10 125.00 150.00   45
 22  \w     73.00 118.00   1.00    1.00    --   44.10 125.00 -30.00   45
 23  \w     73.00 178.00   1.00    1.00    --  104.50  77.00 -90.00  105
 24  \w     21.00  94.00   1.00    1.00    --  104.50 -94.00  90.00   73
;
_diffrn_measurement_device 'four-circle diffractometer'
_diffrn_measurement_device_type 'GV1000, TitanS2'
_diffrn_measurement_method '\w scans'
_diffrn_orient_matrix_type 'CrysAlisPro convention (1999,Acta A55,543-557)'
_diffrn_orient_matrix_UB_11 -0.1735411000
_diffrn_orient_matrix_UB_12 0.0010051000
_diffrn_orient_matrix_UB_13 -0.0796528000
_diffrn_orient_matrix_UB_21 -0.0486074000
_diffrn_orient_matrix_UB_22 -0.0258111000
_diffrn_orient_matrix_UB_23 0.2005938000
_diffrn_orient_matrix_UB_31 -0.0118503000
_diffrn_orient_matrix_UB_32 0.0908044000
_diffrn_orient_matrix_UB_33 0.0577574000
_diffrn_radiation_monochromator mirror
_diffrn_radiation_probe x-ray
_diffrn_radiation_type CuK\a
_diffrn_radiation_wavelength 1.54184
_diffrn_reflns_av_R_equivalents 0.0288
_diffrn_reflns_av_unetI/netI 0.0129
_diffrn_reflns_Laue_measured_fraction_full 0.999
_diffrn_reflns_Laue_measured_fraction_max 0.993
_diffrn_reflns_limit_h_max 10
_diffrn_reflns_limit_h_min -10
_diffrn_reflns_limit_k_max 19
_diffrn_reflns_limit_k_min -19
_diffrn_reflns_limit_l_max 8
_diffrn_reflns_limit_l_min -8
_diffrn_reflns_number 13822
_diffrn_reflns_point_group_measured_fraction_full 0.999
_diffrn_reflns_point_group_measured_fraction_max 0.993
_diffrn_reflns_theta_full 66.500
_diffrn_reflns_theta_max 73.474
_diffrn_reflns_theta_min 5.185
_diffrn_source 'gradient vaccum rotating-anode X-ray tube'
_diffrn_source_type 'GV1000 (Cu) X-ray Source'
_exptl_absorpt_coefficient_mu 10.606
_exptl_absorpt_correction_T_max 0.800
_exptl_absorpt_correction_T_min 0.634
_exptl_absorpt_correction_type analytical
_exptl_absorpt_process_details
;
CrysAlisPro 1.171.38.41 (Rigaku Oxford Diffraction, 2015)
Analytical numeric absorption correction using a multifaceted crystal
            model based on expressions derived by R.C. Clark & J.S. Reid.
(Clark, R. C. & Reid, J. S. (1995). Acta Cryst. A51, 887-897)
Empirical absorption correction using spherical harmonics,
 implemented in SCALE3 ABSPACK scaling algorithm.
;
_exptl_crystal_colour 'light red'
_exptl_crystal_colour_modifier light
_exptl_crystal_colour_primary red
_exptl_crystal_density_diffrn 2.248
_exptl_crystal_description block
_exptl_crystal_F_000 624
_exptl_crystal_size_max 0.251
_exptl_crystal_size_mid 0.178
_exptl_crystal_size_min 0.103
_refine_diff_density_max 0.519
_refine_diff_density_min -0.959
_refine_diff_density_rms 0.116
_refine_ls_extinction_method none
_refine_ls_goodness_of_fit_ref 1.191
_refine_ls_hydrogen_treatment constr
_refine_ls_matrix_type full
_refine_ls_number_parameters 129
_refine_ls_number_reflns 1927
_refine_ls_number_restraints 0
_refine_ls_restrained_S_all 1.191
_refine_ls_R_factor_all 0.0276
_refine_ls_R_factor_gt 0.0271
_refine_ls_shift/su_max 0.000
_refine_ls_shift/su_mean 0.000
_refine_ls_structure_factor_coef Fsqd
_refine_ls_weighting_details 'w=1/[\s^2^(Fo^2^)+(0.0342P)^2^+1.5180P] where P=(Fo^2^+2Fc^2^)/3'
_refine_ls_weighting_scheme calc
_refine_ls_wR_factor_gt 0.0685
_refine_ls_wR_factor_ref 0.0688
_reflns_Friedel_coverage 0.000
_reflns_number_gt 1907
_reflns_number_total 1927
_reflns_threshold_expression 'I > 2\s(I)'
_cod_data_source_file c7sc00781g2.cif
_cod_data_source_block o076
_cod_original_cell_volume 963.165(14)
_cod_database_code 1546563
_chemical_oxdiff_formula 'C8 H6 Br2 O4'
_chemical_oxdiff_usercomment 'Koenig, Simeth'
_shelx_space_group_comment
;
The symmetry employed for this shelxl refinement is uniquely defined
by the following loop, which should always be used as a source of
symmetry information in preference to the above space-group names.
They are only intended as comments.
;
_reflns_odcompleteness_completeness 99.94
_reflns_odcompleteness_iscentric 1
_reflns_odcompleteness_theta 66.97
_olex2_refinement_description
;
1. Fixed Uiso
 At 1.5 times of:
  All C(H,H,H) groups
2.a Idealised Me refined as rotating group:
 C008(H00A,H00B,H00C), C00C(H00D,H00E,H00F)
;
_shelx_shelxl_version_number 2014/7
_olex2_date_sample_data_collection 2015-10-02
_olex2_submission_special_instructions 'No special instructions were received'
_oxdiff_exptl_absorpt_empirical_details
;
Empirical correction (ABSPACK) includes:
- Absorption correction using spherical harmonics
- Frame scaling
;
_oxdiff_exptl_absorpt_empirical_full_max 1.629
_oxdiff_exptl_absorpt_empirical_full_min 0.764

loop_
_space_group_symop_operation_xyz
'x, y, z'
'-x, y+1/2, -z+1/2'
'-x, -y, -z'
'x, -y-1/2, z-1/2'

loop_
_atom_site_label
_atom_site_type_symbol
_atom_site_fract_x
_atom_site_fract_y
_atom_site_fract_z
_atom_site_U_iso_or_equiv
_atom_site_adp_type
_atom_site_occupancy
_atom_site_site_symmetry_order
_atom_site_calc_flag
_atom_site_refinement_flags_posn
Br01 Br 0.36021(3) 0.44788(2) 0.25408(4) 0.01737(11) Uani 1 1 d .
Br02 Br 0.65142(4) 0.30633(2) 0.27231(5) 0.02433(11) Uani 1 1 d .
O003 O 0.5017(2) 0.61437(12) 0.2295(3) 0.0208(4) Uani 1 1 d .
O004 O 0.7963(2) 0.67233(11) 0.2289(3) 0.0162(4) Uani 1 1 d .
O005 O 1.0440(2) 0.54740(13) 0.2525(3) 0.0252(5) Uani 1 1 d .
O006 O 0.9619(2) 0.39535(13) 0.2671(3) 0.0252(4) Uani 1 1 d .
C007 C 0.5731(3) 0.47436(16) 0.2539(4) 0.0146(5) Uani 1 1 d .
C008 C 0.7777(3) 0.72053(16) 0.4007(4) 0.0184(5) Uani 1 1 d .
H00A H 0.8013 0.7769 0.3756 0.028 Uiso 1 1 calc GR
H00B H 0.8478 0.7006 0.5058 0.028 Uiso 1 1 calc GR
H00C H 0.6716 0.7162 0.4348 0.028 Uiso 1 1 calc GR
C009 C 0.6066(3) 0.56431(16) 0.2439(4) 0.0139(5) Uani 1 1 d .
C00A C 0.8896(3) 0.53506(17) 0.2538(4) 0.0163(5) Uani 1 1 d .
C00B C 0.7721(3) 0.59023(16) 0.2490(4) 0.0142(5) Uani 1 1 d .
C00C C 1.1073(3) 0.62892(17) 0.2343(5) 0.0236(6) Uani 1 1 d .
H00D H 1.0594 0.6544 0.1190 0.035 Uiso 1 1 calc GR
H00E H 1.2185 0.6256 0.2262 0.035 Uiso 1 1 calc GR
H00F H 1.0860 0.6609 0.3455 0.035 Uiso 1 1 calc GR
C00D C 0.8556(3) 0.44482(17) 0.2611(4) 0.0170(6) Uani 1 1 d .
C00E C 0.6881(3) 0.41875(16) 0.2614(4) 0.0157(5) Uani 1 1 d .

loop_
_atom_site_aniso_label
_atom_site_aniso_U_11
_atom_site_aniso_U_22
_atom_site_aniso_U_33
_atom_site_aniso_U_23
_atom_site_aniso_U_13
_atom_site_aniso_U_12
Br01 0.01453(16) 0.01729(18) 0.02033(16) -0.00073(10) 0.00167(10) -0.00412(10)
Br02 0.02731(18) 0.01036(17) 0.03483(19) -0.00058(11) -0.00037(13) -0.00024(11)
O003 0.0153(9) 0.0144(10) 0.0328(11) -0.0002(8) 0.0017(8) 0.0025(8)
O004 0.0190(9) 0.0092(9) 0.0207(9) 0.0009(7) 0.0029(7) -0.0013(7)
O005 0.0109(9) 0.0167(11) 0.0479(13) -0.0004(9) 0.0023(9) 0.0008(7)
O006 0.0213(10) 0.0170(10) 0.0370(11) -0.0010(9) 0.0017(9) 0.0079(9)
C007 0.0164(12) 0.0134(13) 0.0141(11) -0.0005(9) 0.0009(9) -0.0023(10)
C008 0.0217(13) 0.0096(13) 0.0241(13) -0.0031(10) 0.0019(10) 0.0006(10)
C009 0.0144(12) 0.0115(13) 0.0156(11) -0.0012(9) 0.0000(9) -0.0009(10)
C00A 0.0136(12) 0.0142(14) 0.0209(13) -0.0011(10) 0.0003(10) -0.0007(10)
C00B 0.0152(12) 0.0108(13) 0.0165(11) -0.0007(9) 0.0006(9) -0.0008(10)
C00C 0.0127(12) 0.0185(16) 0.0397(17) 0.0000(12) 0.0022(12) -0.0022(10)
C00D 0.0155(14) 0.0135(14) 0.0220(13) -0.0015(10) 0.0004(10) 0.0031(10)
C00E 0.0197(13) 0.0088(13) 0.0184(12) -0.0010(9) -0.0002(10) -0.0009(10)

loop_
_atom_type_symbol
_atom_type_description
_atom_type_scat_dispersion_real
_atom_type_scat_dispersion_imag
_atom_type_scat_source
C C 0.0181 0.0091 'International Tables Vol C Tables 4.2.6.8 and 6.1.1.4'
H H 0.0000 0.0000 'International Tables Vol C Tables 4.2.6.8 and 6.1.1.4'
Br Br -0.6763 1.2805 'International Tables Vol C Tables 4.2.6.8 and 6.1.1.4'
O O 0.0492 0.0322 'International Tables Vol C Tables 4.2.6.8 and 6.1.1.4'

loop_
_exptl_crystal_face_index_h
_exptl_crystal_face_index_k
_exptl_crystal_face_index_l
_exptl_crystal_face_perp_dist
2 0 -4 0.0491
-2 -1 4 0.0504
0 10 -1 0.0894
0 -11 1 0.1387
0 -10 -1 0.1212
-5 3 -1 0.0747
5 -2 1 0.0970
5 3 1 0.0763
-4 0 -3 0.0926
-6 -1 1 0.0741
6 0 -1 0.0814
5 6 0 0.0708
1 4 -4 0.0531
4 1 3 0.0773
3 -3 -4 0.0664

loop_
_geom_angle_atom_site_label_1
_geom_angle_atom_site_label_2
_geom_angle_atom_site_label_3
_geom_angle
C00B O004 C008 115.00(19)
C00A O005 C00C 121.1(2)
C009 C007 Br01 114.59(19)
C00E C007 Br01 123.8(2)
C00E C007 C009 121.6(2)
O004 C008 H00A 109.5
O004 C008 H00B 109.5
O004 C008 H00C 109.5
H00A C008 H00B 109.5
H00A C008 H00C 109.5
H00B C008 H00C 109.5
O003 C009 C007 121.4(2)
O003 C009 C00B 120.8(2)
C00B C009 C007 117.8(2)
O005 C00A C00B 129.4(3)
O005 C00A C00D 110.0(2)
C00B C00A C00D 120.6(2)
O004 C00B C009 115.6(2)
C00A C00B O004 122.6(2)
C00A C00B C009 121.4(2)
O005 C00C H00D 109.5
O005 C00C H00E 109.5
O005 C00C H00F 109.5
H00D C00C H00E 109.5
H00D C00C H00F 109.5
H00E C00C H00F 109.5
O006 C00D C00A 120.4(2)
O006 C00D C00E 121.7(3)
C00E C00D C00A 117.8(2)
C007 C00E Br02 123.0(2)
C007 C00E C00D 120.6(2)
C00D C00E Br02 116.39(19)

loop_
_geom_bond_atom_site_label_1
_geom_bond_atom_site_label_2
_geom_bond_distance
Br01 C007 1.873(3)
Br02 C00E 1.864(3)
O003 C009 1.212(3)
O004 C008 1.445(3)
O004 C00B 1.365(3)
O005 C00A 1.338(3)
O005 C00C 1.446(3)
O006 C00D 1.214(3)
C007 C009 1.498(4)
C007 C00E 1.336(4)
C008 H00A 0.9600
C008 H00B 0.9600
C008 H00C 0.9600
C009 C00B 1.476(4)
C00A C00B 1.348(4)
C00A C00D 1.503(4)
C00C H00D 0.9600
C00C H00E 0.9600
C00C H00F 0.9600
C00D C00E 1.496(4)

loop_
_geom_torsion_atom_site_label_1
_geom_torsion_atom_site_label_2
_geom_torsion_atom_site_label_3
_geom_torsion_atom_site_label_4
_geom_torsion
Br01 C007 C009 O003 -2.7(3)
Br01 C007 C009 C00B 178.23(17)
Br01 C007 C00E Br02 0.2(3)
Br01 C007 C00E C00D -179.90(18)
O003 C009 C00B O004 -2.5(3)
O003 C009 C00B C00A -176.2(3)
O005 C00A C00B O004 4.4(4)
O005 C00A C00B C009 177.6(3)
O005 C00A C00D O006 0.9(4)
O005 C00A C00D C00E -179.4(2)
O006 C00D C00E Br02 0.2(3)
O006 C00D C00E C007 -179.7(3)
C007 C009 C00B O004 176.6(2)
C007 C009 C00B C00A 2.9(4)
C008 O004 C00B C009 77.4(3)
C008 O004 C00B C00A -109.0(3)
C009 C007 C00E Br02 -179.57(19)
C009 C007 C00E C00D 0.3(4)
C00A C00D C00E Br02 -179.59(19)
C00A C00D C00E C007 0.5(4)
C00B C00A C00D O006 -179.3(3)
C00B C00A C00D C00E 0.4(4)
C00C O005 C00A C00B -3.5(5)
C00C O005 C00A C00D 176.3(2)
C00D C00A C00B O004 -175.4(2)
C00D C00A C00B C009 -2.2(4)
C00E C007 C009 O003 177.1(3)
C00E C007 C009 C00B -2.0(4)

loop_
_exptl_oxdiff_crystal_face_indexfrac_h
_exptl_oxdiff_crystal_face_indexfrac_k
_exptl_oxdiff_crystal_face_indexfrac_l
_exptl_oxdiff_crystal_face_x
_exptl_oxdiff_crystal_face_y
_exptl_oxdiff_crystal_face_z
1.9926 -0.0015 -3.9998 -0.0272 -0.8992 -0.2548
-1.9924 -0.9975 3.9993 0.0262 0.9248 0.1640
-0.0036 9.9907 -0.9942 0.0898 -0.4571 0.8498
0.0038 -10.9897 0.9937 -0.0908 0.4828 -0.9406
0.0004 -9.9908 -1.0042 0.0699 0.0564 -0.9652
-4.9993 3.0002 -0.9902 0.9495 -0.0331 0.2745
4.9991 -2.0012 0.9907 -0.9485 0.0074 -0.1837
4.9981 2.9942 0.9932 -0.9435 -0.1210 0.2700
-4.0024 0.0022 -2.9916 0.9329 -0.4056 -0.1252
-5.9947 -0.9953 1.0077 0.9591 0.5192 0.0389
5.9949 -0.0038 -1.0082 -0.9601 -0.4935 -0.1296
4.9959 5.9914 -0.0045 -0.8606 -0.3984 0.4846
0.9923 3.9954 -3.9963 0.1501 -0.9530 0.1202
4.0022 0.9968 2.9921 -0.9319 0.3799 0.2159
2.9926 -2.9994 -4.0028 -0.2035 -0.8710 -0.5390
